data_7716139
loop_
_publ_author_name
'Kuppusamy, Senthil Kumar'
'Mizuno, Asato'
'K&#xe4;mmerer, Lea'
'Salamon, Soma'
'Heinrich, Beno&#xee;t'
'Bailly, Corinne'
'&#x160;alitro&#x161;, Ivan'
'Wende, Heiko'
'Ruben, Mario'

_publ_section_title
;
 Lattice solvent- and substituent-dependent spin-crossover in isomeric
 iron(II) complexes.
;
_journal_issue 26
_journal_name_full 'Dalton transactions (Cambridge, England : 2003)'
_journal_page_first 10851
_journal_page_last 10865
_journal_paper_doi 10.1039/d4dt00429a
_journal_volume 53
_journal_year 2024
_chemical_formula_moiety 'C28 H26 Fe N10 O4, 2(B F4), C2 H3 N'
_chemical_formula_sum 'C30 H29 B2 F8 Fe N11 O4'
_chemical_formula_weight 837.11
_space_group_crystal_system monoclinic
_space_group_IT_number 14
_space_group_name_Hall '-P 2yn'
_space_group_name_H-M_alt 'P 1 21/n 1'
_atom_sites_solution_hydrogens geom
_atom_sites_solution_primary dual
_atom_sites_solution_secondary difmap
_audit_creation_date 2024-02-01
_audit_creation_method
;
Olex2 1.5
(compiled 2023.08.24 svn.re1ec1418 for OlexSys, GUI svn.r6817)
;
_audit_update_record
;
2024-02-05 deposited with the CCDC.	2024-05-15 downloaded from the CCDC.
;
_cell_angle_alpha 90
_cell_angle_beta 96.943(4)
_cell_angle_gamma 90
_cell_formula_units_Z 4
_cell_length_a 9.7530(5)
_cell_length_b 25.3452(12)
_cell_length_c 15.2139(6)
_cell_measurement_reflns_used 6469
_cell_measurement_temperature 345
_cell_measurement_theta_max 24.3360
_cell_measurement_theta_min 2.1230
_cell_volume 3733.2(3)
_computing_cell_refinement 'CrysAlisPro 1.171.40.67a (Rigaku OD, 2019)'
_computing_data_collection 'CrysAlisPro 1.171.40.67a (Rigaku OD, 2019)'
_computing_data_reduction 'CrysAlisPro 1.171.40.67a (Rigaku OD, 2019)'
_computing_molecular_graphics 'Olex2 1.5 (Dolomanov et al., 2009)'
_computing_publication_material 'Olex2 1.5 (Dolomanov et al., 2009)'
_computing_structure_refinement 'SHELXL 2018/3 (Sheldrick, 2015)'
_computing_structure_solution 'SHELXT 2018/2 (Sheldrick, 2018)'
_diffrn_ambient_temperature 345
_diffrn_detector 'imaging plate (34 cm diameter)'
_diffrn_measured_fraction_theta_full 0.998
_diffrn_measured_fraction_theta_max 0.998
_diffrn_measurement_details
;
List of Runs (angles in degrees, time in seconds):

  # Type    Start    End  Width  t~exp~   \w     \q     \k     \f   Frames
#--------------------------------------------------------------------------
  1  \w    -90.00  90.00   1.00  300.60    --    0.00 180.00 160.00  180
  2  \w      5.00  50.00   1.00  300.60    --    0.00 180.00  48.00   45
;
_diffrn_measurement_device '2-circle goniometer'
_diffrn_measurement_device_type 'STOE IPDS2T'
_diffrn_measurement_method '\w scans'
_diffrn_orient_matrix_type 'CrysAlisPro convention (1999,Acta A55,543-557)'
_diffrn_orient_matrix_UB_11 0.0364768000
_diffrn_orient_matrix_UB_12 0.0197258000
_diffrn_orient_matrix_UB_13 -0.0207055000
_diffrn_orient_matrix_UB_21 -0.0394601000
_diffrn_orient_matrix_UB_22 0.0197977000
_diffrn_orient_matrix_UB_23 0.0182838000
_diffrn_orient_matrix_UB_31 0.0498465000
_diffrn_orient_matrix_UB_32 0.0012073000
_diffrn_orient_matrix_UB_33 0.0379848000
_diffrn_radiation_monochromator 'plane graphite'
_diffrn_radiation_probe x-ray
_diffrn_radiation_type 'Mo K\a'
_diffrn_radiation_wavelength 0.71073
_diffrn_reflns_av_R_equivalents 0.0854
_diffrn_reflns_av_unetI/netI 0.0533
_diffrn_reflns_Laue_measured_fraction_full 0.998
_diffrn_reflns_Laue_measured_fraction_max 0.998
_diffrn_reflns_limit_h_max 11
_diffrn_reflns_limit_h_min -11
_diffrn_reflns_limit_k_max 30
_diffrn_reflns_limit_k_min -30
_diffrn_reflns_limit_l_max 17
_diffrn_reflns_limit_l_min -18
_diffrn_reflns_number 29144
_diffrn_reflns_point_group_measured_fraction_full 0.998
_diffrn_reflns_point_group_measured_fraction_max 0.998
_diffrn_reflns_theta_full 25.027
_diffrn_reflns_theta_max 25.027
_diffrn_reflns_theta_min 1.570
_diffrn_source 'fine-focus sealed X-ray tube'
_diffrn_source_type 'Enhance (Mo) X-ray Source'
_exptl_absorpt_coefficient_mu 0.495
_exptl_absorpt_correction_T_max 1.00000
_exptl_absorpt_correction_T_min 0.30628
_exptl_absorpt_correction_type multi-scan
_exptl_absorpt_process_details
;
CrysAlisPro 1.171.40.67a (Rigaku Oxford Diffraction, 2019)
Empirical absorption correction using spherical harmonics,
 implemented in SCALE3 ABSPACK scaling algorithm.
;
_exptl_crystal_colour 'clear orange'
_exptl_crystal_colour_lustre clear
_exptl_crystal_colour_primary orange
_exptl_crystal_density_diffrn 1.489
_exptl_crystal_description block
_exptl_crystal_F_000 1704
_exptl_crystal_size_max 0.44
_exptl_crystal_size_mid 0.29
_exptl_crystal_size_min 0.19
_refine_diff_density_max 0.413
_refine_diff_density_min -0.571
_refine_diff_density_rms 0.123
_refine_ls_extinction_method none
_refine_ls_goodness_of_fit_ref 1.040
_refine_ls_hydrogen_treatment constr
_refine_ls_matrix_type full
_refine_ls_number_parameters 605
_refine_ls_number_reflns 6589
_refine_ls_number_restraints 205
_refine_ls_restrained_S_all 1.045
_refine_ls_R_factor_all 0.1466
_refine_ls_R_factor_gt 0.0851
_refine_ls_shift/su_max 0.000
_refine_ls_shift/su_mean 0.000
_refine_ls_structure_factor_coef Fsqd
_refine_ls_weighting_details 'w=1/[\s^2^(Fo^2^)+(0.1619P)^2^+1.0152P] where P=(Fo^2^+2Fc^2^)/3'
_refine_ls_weighting_scheme calc
_refine_ls_wR_factor_gt 0.2376
_refine_ls_wR_factor_ref 0.2869
_reflns_Friedel_coverage 0.000
_reflns_number_gt 3580
_reflns_number_total 6589
_reflns_threshold_expression 'I > 2\s(I)'
_cod_data_source_file d4dt00429a2.cif
_cod_data_source_block skr369_345k
_cod_depositor_comments 'Adding full bibliography for 7716135--7716142.cif.'
_cod_database_code 7716139
_shelx_shelxl_version_number 2018/3
_chemical_oxdiff_formula 'C H N O Fe B F'
_shelx_space_group_comment
;
The symmetry employed for this shelxl refinement is uniquely defined
by the following loop, which should always be used as a source of
symmetry information in preference to the above space-group names.
They are only intended as comments.
;
_shelx_estimated_absorpt_t_max 0.912
_shelx_estimated_absorpt_t_min 0.811
_reflns_odcompleteness_completeness 99.76
_reflns_odcompleteness_iscentric 1
_reflns_odcompleteness_theta 24.97
_olex2_refinement_description
;
1. Fixed Uiso
 At 1.2 times of:
  All C(H) groups, All C(H,H) groups
 At 1.5 times of:
  All C(H,H,H) groups
2. Restrained distances
 B1-F1F = B1-F1E = B1-F1G = B1-F1H
 1.43 with sigma of 0.02
 C27B-C28A = C28C-C27C
 1.54 with sigma of 0.01
 F2E-B2B \\sim B2A-F2D
 with sigma of 0.02
 F1F-F1E \\sim F1F-F1G \\sim F1F-F1H \\sim F1E-F1G \\sim F1E-F1H \\sim F1G-F1H
 with sigma of 0.02
 B2B-F2E \\sim B2B-F2F \\sim B2B-F2G \\sim B2B-F2H
 with sigma of 0.02
 C27B-C28B \\sim C28C-C27C \\sim C28A-C27A
 with sigma of 0.02
 F2E-F2F \\sim F2E-F2G \\sim F2E-F2H \\sim F2F-F2G \\sim F2F-F2H \\sim F2G-F2H
 with sigma of 0.02
 O4A-C26 \\sim O4C-C26 \\sim O4B-C26
 with sigma of 0.02
 O4A-C27A \\sim C27B-O4B \\sim C27C-O4C
 with sigma of 0.02
3. Uiso/Uaniso restraints and constraints
C28C \\sim C28A: within 2A with sigma of 0.04 and sigma for terminal atoms of
0.08 within 2A
C28C \\sim C28B \\sim C28A: within 2A with sigma of 0.04 and sigma for terminal
atoms of 0.08 within 2A
F2F \\sim F2C \\sim F2B \\sim F2H \\sim F2D \\sim F2E \\sim F2G \\sim F2A:
within 2A with sigma of 0.04 and sigma for terminal atoms of 0.08 within 2A
B1 \\sim F1E \\sim F1F \\sim F1G \\sim F1H \\sim F1A \\sim F1B \\sim F1C \\sim
F1D: within 2A with sigma of 0.04 and sigma for terminal atoms of 0.08 within 2A
Uanis(B2B) = Uanis(B2A)
Uanis(C28A) = Uanis(C28B) = Uanis(C28C)
Uanis(O4A) = Uanis(O4B) = Uanis(O4C)
Uanis(C27C) = Uanis(C27A) = Uanis(C27B)
4. Others
 1*[Sof(C28C)+Sof(H28A)+Sof(H28B)+Sof(H28C)+Sof(C27C)+Sof(H27D)+Sof(H27C)+
 Sof(O4C)]+1*[Sof(O4A)+Sof(C28A)+Sof(H28D)+Sof(H28E)+Sof(H28F)+Sof(C27A)+
 Sof(H27E)+Sof(H27F)]+1*[Sof(C27B)+Sof(H27A)+Sof(H27B)+Sof(C28B)+Sof(H28G)+
 Sof(H28H)+Sof(H28I)+Sof(O4B)]=1 with esd of 0.001
 Sof(C28C)=Sof(H28A)=Sof(H28B)=Sof(H28C)=Sof(C27C)=Sof(H27D)=Sof(H27C)=
 Sof(O4C)=FVAR(1)
 Sof(O4A)=Sof(C28A)=Sof(H28D)=Sof(H28E)=Sof(H28F)=Sof(C27A)=Sof(H27E)=
 Sof(H27F)=FVAR(2)
 Sof(C27B)=Sof(H27A)=Sof(H27B)=Sof(C28B)=Sof(H28G)=Sof(H28H)=Sof(H28I)=
 Sof(O4B)=FVAR(3)
 Sof(F2E)=Sof(B2B)=Sof(F2F)=Sof(F2G)=Sof(F2H)=1-FVAR(4)
 Sof(F2A)=Sof(F2B)=Sof(F2C)=Sof(F2D)=Sof(B2A)=FVAR(4)
 Sof(F1A)=Sof(F1B)=Sof(F1C)=Sof(F1D)=1-FVAR(5)
 Sof(F1E)=Sof(F1F)=Sof(F1G)=Sof(F1H)=FVAR(5)
5.a Secondary CH2 refined with riding coordinates:
 C13(H13A,H13B), C27B(H27A,H27B), C27C(H27D,H27C), C27A(H27E,H27F)
5.b Me refined with riding coordinates:
 C28C(H28A,H28B,H28C), C28A(H28D,H28E,H28F), C28B(H28G,H28H,H28I)
5.c Aromatic/amide H refined with riding coordinates:
 C19(H19), C1(H1), C21(H21), C7(H7), C9(H9), C5(H5), C23(H23), C17(H17),
 C25(H25), C3(H3), C2(H2), C11(H11), C16(H16), C15(H15), C10(H10), C24(H24)
5.d Idealised Me refined as rotating group:
 C14(H14A,H14B,H14C), C30(H30A,H30B,H30C)
;
_olex2_submission_special_instructions 'No special instructions were received'
_oxdiff_exptl_absorpt_empirical_details
;
Empirical correction (ABSPACK) includes:
- Absorption correction using spherical harmonics
- Frame scaling
;
_oxdiff_exptl_absorpt_empirical_full_max 1.921
_oxdiff_exptl_absorpt_empirical_full_min 0.523

loop_
_space_group_symop_operation_xyz
'x, y, z'
'-x+1/2, y+1/2, -z+1/2'
'-x, -y, -z'
'x-1/2, -y-1/2, z-1/2'

loop_
_atom_site_label
_atom_site_type_symbol
_atom_site_fract_x
_atom_site_fract_y
_atom_site_fract_z
_atom_site_U_iso_or_equiv
_atom_site_adp_type
_atom_site_occupancy
_atom_site_site_symmetry_order
_atom_site_calc_flag
_atom_site_refinement_flags_posn
_atom_site_refinement_flags_adp
_atom_site_refinement_flags_occupancy
_atom_site_disorder_assembly
_atom_site_disorder_group
Fe1 Fe 0.23795(9) 0.68776(3) 0.57945(5) 0.0752(4) Uani 1 1 d . . . . .
F2A F 0.6626(9) 0.4483(4) 0.7581(8) 0.127(4) Uani 0.840(13) 1 d . U P A 1
N3 N 0.3586(5) 0.67008(19) 0.4749(3) 0.0706(12) Uani 1 1 d . . . . .
O2 O 0.6553(6) 0.5872(2) 0.2784(3) 0.1111(16) Uani 1 1 d . . . . .
N7 N 0.0113(5) 0.60987(19) 0.6061(3) 0.0746(12) Uani 1 1 d . . . . .
N10 N 0.3058(5) 0.7472(2) 0.6771(3) 0.0813(14) Uani 1 1 d . . . . .
N9 N 0.2538(5) 0.74308(19) 0.7553(3) 0.0764(13) Uani 1 1 d . . . . .
N8 N 0.1254(5) 0.67529(19) 0.6904(3) 0.0681(12) Uani 1 1 d . . . . .
N2 N 0.4609(5) 0.6066(2) 0.5666(3) 0.0776(13) Uani 1 1 d . . . . .
N4 N 0.2388(5) 0.7360(2) 0.3989(3) 0.0758(13) Uani 1 1 d . . . . .
O3 O -0.0573(5) 0.6672(2) 0.9829(3) 0.1180(18) Uani 1 1 d . . . . .
N6 N 0.0827(5) 0.6273(2) 0.5401(3) 0.0795(13) Uani 1 1 d . . . . .
O1 O 0.5598(5) 0.6502(2) 0.1897(3) 0.1120(16) Uani 1 1 d . . . . .
F2B F 0.8493(7) 0.4973(3) 0.7493(6) 0.142(3) Uani 0.840(13) 1 d . U P A 1
N1 N 0.3846(5) 0.6261(2) 0.6279(3) 0.0835(14) Uani 1 1 d . . . . .
F2C F 0.8574(12) 0.4098(4) 0.7271(8) 0.131(4) Uani 0.840(13) 1 d . U P A 1
O4A O -0.145(3) 0.5972(7) 0.9005(8) 0.116(4) Uani 0.646(16) 1 d D . P B 1
N5 N 0.1801(5) 0.7436(2) 0.4752(3) 0.0838(14) Uani 1 1 d . . . . .
F2D F 0.7362(7) 0.4641(3) 0.6277(4) 0.128(2) Uani 0.840(13) 1 d D U P A 1
C19 C -0.0328(6) 0.6232(2) 0.7596(4) 0.0773(16) Uani 1 1 d . . . . .
H19 H -0.095039 0.595236 0.757184 0.093 Uiso 1 1 calc R U . . .
C18 C 0.0333(6) 0.6368(2) 0.6883(4) 0.0717(14) Uani 1 1 d . . . . .
C4 C 0.4495(6) 0.6311(2) 0.4826(4) 0.0726(15) Uani 1 1 d . . . . .
C20 C -0.0020(6) 0.6532(3) 0.8356(4) 0.0780(16) Uani 1 1 d . . . . .
C8 C 0.3378(6) 0.6969(2) 0.3984(4) 0.0684(14) Uani 1 1 d . . . . .
C26 C -0.0663(7) 0.6403(3) 0.9190(5) 0.0927(19) Uani 1 1 d D . . . .
C22 C 0.1537(6) 0.7042(2) 0.7642(4) 0.0681(14) Uani 1 1 d . . . . .
C12 C 0.5752(7) 0.6280(3) 0.2595(5) 0.0900(19) Uani 1 1 d . . . . .
C1 C 0.4167(7) 0.5955(3) 0.6983(5) 0.095(2) Uani 1 1 d . . . . .
H1 H 0.380037 0.599496 0.751582 0.114 Uiso 1 1 calc R U . . .
C21 C 0.0887(6) 0.6944(2) 0.8388(4) 0.0759(16) Uani 1 1 d . . . . .
H21 H 0.106289 0.715226 0.889253 0.091 Uiso 1 1 calc R U . . .
C6 C 0.5020(7) 0.6435(3) 0.3381(4) 0.0797(16) Uani 1 1 d . . . . .
C7 C 0.4075(7) 0.6842(3) 0.3269(4) 0.0798(17) Uani 1 1 d . . . . .
H7 H 0.391205 0.702356 0.273568 0.096 Uiso 1 1 calc R U . . .
C9 C 0.1919(8) 0.7718(3) 0.3358(5) 0.0936(19) Uani 1 1 d . . . . .
H9 H 0.216637 0.774116 0.278788 0.112 Uiso 1 1 calc R U . . .
C5 C 0.5266(6) 0.6164(3) 0.4165(4) 0.0815(17) Uani 1 1 d . . . . .
H5 H 0.591849 0.589534 0.424596 0.098 Uiso 1 1 calc R U . . .
C23 C 0.3134(7) 0.7797(3) 0.8141(4) 0.0883(19) Uani 1 1 d . . . . .
H23 H 0.294389 0.784063 0.872065 0.106 Uiso 1 1 calc R U . . .
C17 C -0.0775(7) 0.5716(3) 0.5782(4) 0.0907(19) Uani 1 1 d . . . . .
H17 H -0.136625 0.554085 0.612038 0.109 Uiso 1 1 calc R U . . .
C25 C 0.3946(7) 0.7866(3) 0.6887(5) 0.096(2) Uani 1 1 d . . . . .
H25 H 0.446098 0.798855 0.645358 0.115 Uiso 1 1 calc R U . . .
C3 C 0.5383(8) 0.5649(3) 0.5984(5) 0.099(2) Uani 1 1 d . . . . .
H3 H 0.598596 0.545380 0.568355 0.119 Uiso 1 1 calc R U . . .
C2 C 0.5103(8) 0.5573(3) 0.6830(5) 0.111(2) Uani 1 1 d . . . . .
H2 H 0.547191 0.531505 0.722389 0.133 Uiso 1 1 calc R U . . .
C11 C 0.0969(8) 0.7843(3) 0.4581(5) 0.100(2) Uani 1 1 d . . . . .
H11 H 0.041794 0.798593 0.497914 0.120 Uiso 1 1 calc R U . . .
B2A B 0.7764(12) 0.4543(5) 0.7155(8) 0.090(3) Uani 0.840(13) 1 d D . P A 1
C16 C -0.0657(8) 0.5631(3) 0.4923(5) 0.098(2) Uani 1 1 d . . . . .
H16 H -0.114675 0.538831 0.454876 0.118 Uiso 1 1 calc R U . . .
C15 C 0.0344(8) 0.5977(3) 0.4712(4) 0.0920(19) Uani 1 1 d . . . . .
H15 H 0.064318 0.600114 0.415616 0.110 Uiso 1 1 calc R U . . .
C10 C 0.1024(9) 0.8033(3) 0.3722(6) 0.108(2) Uani 1 1 d . . . . .
H10 H 0.054114 0.831849 0.345487 0.129 Uiso 1 1 calc R U . . .
C24 C 0.4022(8) 0.8077(3) 0.7747(5) 0.097(2) Uani 1 1 d . . . . .
H24 H 0.457654 0.835271 0.798488 0.116 Uiso 1 1 calc R U . . .
F1E F 0.8558(16) 0.7336(7) 0.6392(13) 0.158(9) Uani 0.414(14) 1 d D U P C 1
F1F F 0.7555(17) 0.6661(6) 0.5635(18) 0.196(11) Uani 0.414(14) 1 d D U P C 1
C13 C 0.7231(12) 0.5652(5) 0.2046(6) 0.150(4) Uani 1 1 d . . . . .
H13A H 0.653881 0.556004 0.155780 0.180 Uiso 1 1 calc R U . . .
H13B H 0.784295 0.591352 0.183837 0.180 Uiso 1 1 calc R U . . .
B1 B 0.7458(10) 0.7179(4) 0.5806(6) 0.100(3) Uani 1 1 d D U . . .
C29 C 0.3074(12) 0.6116(5) 0.9818(7) 0.137(3) Uani 1 1 d . . . . .
C14 C 0.7999(13) 0.5194(5) 0.2346(8) 0.177(5) Uani 1 1 d . . . . .
H14A H 0.799011 0.494671 0.186792 0.266 Uiso 1 1 calc R U . . .
H14B H 0.759050 0.503542 0.282450 0.266 Uiso 1 1 calc R U . . .
H14C H 0.893532 0.529287 0.254733 0.266 Uiso 1 1 calc R U . . .
C30 C 0.2637(11) 0.6244(5) 1.0655(7) 0.158(4) Uani 1 1 d . . . . .
H30A H 0.198583 0.652983 1.058176 0.237 Uiso 1 1 calc R U . . .
H30B H 0.342228 0.634797 1.105970 0.237 Uiso 1 1 calc R U . . .
H30C H 0.220768 0.594176 1.088544 0.237 Uiso 1 1 calc R U . . .
N11 N 0.3395(14) 0.6021(5) 0.9161(8) 0.206(5) Uani 1 1 d . . . . .
F1G F 0.6246(14) 0.7305(8) 0.6059(14) 0.186(8) Uani 0.414(14) 1 d D U P C 1
F1H F 0.760(3) 0.7449(10) 0.5033(9) 0.228(10) Uani 0.414(14) 1 d D U P C 1
F1A F 0.773(3) 0.7521(7) 0.6408(9) 0.224(9) Uani 0.586(14) 1 d . U P C 2
F1B F 0.6482(15) 0.7355(5) 0.5220(10) 0.175(6) Uani 0.586(14) 1 d . U P C 2
F1C F 0.846(2) 0.7111(9) 0.5330(12) 0.242(8) Uani 0.586(14) 1 d . U P C 2
F1D F 0.7167(14) 0.6739(5) 0.6248(7) 0.142(5) Uani 0.586(14) 1 d . U P C 2
C27B C -0.248(9) 0.581(2) 0.982(6) 0.134(8) Uani 0.236(15) 1 d D . P B 2
H27A H -0.341661 0.583882 0.952780 0.161 Uiso 0.236(15) 1 calc R U P B 2
H27B H -0.237625 0.598833 1.039093 0.161 Uiso 0.236(15) 1 calc R U P B 2
C28C C -0.052(9) 0.507(3) 1.033(5) 0.154(7) Uani 0.117(12) 1 d D U P B 3
H28A H -0.097268 0.491516 1.078893 0.230 Uiso 0.117(12) 1 calc R U P B 3
H28B H -0.056294 0.484031 0.983163 0.230 Uiso 0.117(12) 1 calc R U P B 3
H28C H 0.043362 0.513961 1.054993 0.230 Uiso 0.117(12) 1 calc R U P B 3
C27C C -0.123(11) 0.560(3) 1.005(6) 0.134(8) Uani 0.117(12) 1 d D . P B 3
H27D H -0.219408 0.553036 0.983827 0.161 Uiso 0.117(12) 1 calc R U P B 3
H27C H -0.119793 0.582954 1.055627 0.161 Uiso 0.117(12) 1 calc R U P B 3
C28A C -0.306(2) 0.5365(7) 0.9523(11) 0.154(7) Uani 0.646(16) 1 d D U P B 1
H28D H -0.346390 0.523199 1.002536 0.230 Uiso 0.646(16) 1 calc R U P B 1
H28E H -0.377808 0.551156 0.910386 0.230 Uiso 0.646(16) 1 calc R U P B 1
H28F H -0.261597 0.508213 0.924947 0.230 Uiso 0.646(16) 1 calc R U P B 1
O4C O -0.059(7) 0.5875(8) 0.933(3) 0.116(4) Uani 0.117(12) 1 d D . P B 3
C28B C -0.184(7) 0.5258(19) 0.982(3) 0.154(7) Uani 0.236(15) 1 d D U P B 2
H28G H -0.233859 0.502710 1.017234 0.230 Uiso 0.236(15) 1 calc R U P B 2
H28H H -0.190830 0.512723 0.922641 0.230 Uiso 0.236(15) 1 calc R U P B 2
H28I H -0.089201 0.527328 1.006957 0.230 Uiso 0.236(15) 1 calc R U P B 2
F2E F 0.901(3) 0.4543(19) 0.811(2) 0.189(18) Uani 0.160(13) 1 d D U P A 2
B2B B 0.802(3) 0.4473(12) 0.742(2) 0.090(3) Uani 0.160(13) 1 d D . P A 2
F2F F 0.811(4) 0.3982(15) 0.709(3) 0.084(11) Uani 0.160(13) 1 d D U P A 2
F2G F 0.677(4) 0.4547(18) 0.769(3) 0.13(2) Uani 0.160(13) 1 d D U P A 2
F2H F 0.820(5) 0.4825(14) 0.678(3) 0.168(16) Uani 0.160(13) 1 d D U P A 2
C27A C -0.200(3) 0.5795(8) 0.9827(18) 0.134(8) Uani 0.646(16) 1 d D . P B 1
H27E H -0.243559 0.608616 1.010127 0.161 Uiso 0.646(16) 1 calc R U P B 1
H27F H -0.126606 0.565399 1.024782 0.161 Uiso 0.646(16) 1 calc R U P B 1
O4B O -0.140(8) 0.5955(19) 0.925(3) 0.116(4) Uani 0.236(15) 1 d D . P B 2

loop_
_atom_site_aniso_label
_atom_site_aniso_U_11
_atom_site_aniso_U_22
_atom_site_aniso_U_33
_atom_site_aniso_U_23
_atom_site_aniso_U_13
_atom_site_aniso_U_12
Fe1 0.0912(6) 0.0867(7) 0.0518(5) 0.0026(4) 0.0258(4) 0.0052(4)
F2A 0.120(6) 0.136(7) 0.134(8) 0.009(5) 0.051(5) -0.014(5)
N3 0.076(3) 0.079(3) 0.059(3) 0.001(2) 0.016(2) -0.003(2)
O2 0.125(4) 0.137(4) 0.081(3) -0.017(3) 0.050(3) 0.009(3)
N7 0.089(3) 0.082(3) 0.056(3) -0.002(2) 0.020(2) -0.001(3)
N10 0.101(4) 0.090(3) 0.058(3) 0.000(2) 0.026(2) -0.008(3)
N9 0.094(3) 0.079(3) 0.058(3) -0.001(2) 0.016(2) 0.000(3)
N8 0.080(3) 0.078(3) 0.050(3) -0.002(2) 0.020(2) 0.010(2)
N2 0.085(3) 0.090(3) 0.061(3) 0.002(3) 0.024(2) 0.010(3)
N4 0.094(3) 0.084(3) 0.050(3) 0.010(2) 0.013(2) 0.000(3)
O3 0.133(4) 0.174(5) 0.052(3) -0.022(3) 0.033(3) -0.016(4)
N6 0.099(3) 0.095(4) 0.050(3) -0.002(2) 0.027(2) 0.003(3)
O1 0.121(4) 0.158(5) 0.063(3) 0.002(3) 0.035(3) -0.005(3)
F2B 0.159(5) 0.136(6) 0.134(7) -0.019(5) 0.025(5) -0.045(4)
N1 0.098(3) 0.096(4) 0.060(3) 0.009(3) 0.023(3) 0.013(3)
F2C 0.142(8) 0.122(6) 0.133(8) -0.002(5) 0.036(6) 0.023(6)
O4A 0.188(8) 0.126(5) 0.046(9) 0.008(6) 0.061(8) -0.027(6)
N5 0.096(3) 0.092(4) 0.067(3) 0.007(3) 0.025(3) 0.013(3)
F2D 0.157(5) 0.137(5) 0.090(5) 0.001(4) 0.024(4) 0.010(4)
C19 0.093(4) 0.082(4) 0.061(4) 0.005(3) 0.026(3) 0.001(3)
C18 0.084(4) 0.082(4) 0.052(3) -0.001(3) 0.020(3) 0.002(3)
C4 0.074(3) 0.086(4) 0.059(3) -0.003(3) 0.014(3) -0.004(3)
C20 0.094(4) 0.088(4) 0.056(3) 0.001(3) 0.026(3) 0.005(3)
C8 0.080(3) 0.077(4) 0.050(3) 0.003(3) 0.012(3) -0.010(3)
C26 0.100(5) 0.111(6) 0.071(5) 0.009(4) 0.030(4) 0.006(4)
C22 0.079(4) 0.072(4) 0.054(3) -0.003(3) 0.015(3) 0.009(3)
C12 0.091(4) 0.119(6) 0.064(4) -0.016(4) 0.025(3) -0.006(4)
C1 0.111(5) 0.109(5) 0.070(4) 0.022(4) 0.025(4) 0.020(4)
C21 0.091(4) 0.087(4) 0.051(3) -0.004(3) 0.018(3) 0.009(3)
C6 0.089(4) 0.093(4) 0.061(4) -0.012(3) 0.022(3) -0.012(4)
C7 0.092(4) 0.101(5) 0.049(3) -0.004(3) 0.018(3) -0.021(4)
C9 0.102(5) 0.104(5) 0.073(4) 0.007(4) 0.007(4) -0.005(4)
C5 0.079(4) 0.098(4) 0.072(4) -0.005(3) 0.024(3) 0.008(3)
C23 0.115(5) 0.087(4) 0.059(4) -0.017(3) 0.000(4) 0.007(4)
C17 0.114(5) 0.093(5) 0.068(4) -0.012(3) 0.021(3) -0.019(4)
C25 0.105(5) 0.102(5) 0.085(5) 0.004(4) 0.025(4) -0.014(4)
C3 0.110(5) 0.110(5) 0.083(5) 0.011(4) 0.028(4) 0.027(4)
C2 0.124(6) 0.126(6) 0.086(5) 0.037(5) 0.026(4) 0.024(5)
C11 0.108(5) 0.106(5) 0.086(5) 0.010(4) 0.018(4) 0.013(4)
B2A 0.109(7) 0.082(6) 0.085(8) 0.010(6) 0.034(6) -0.003(6)
C16 0.118(5) 0.106(5) 0.071(4) -0.017(4) 0.012(4) -0.015(4)
C15 0.119(5) 0.104(5) 0.054(4) -0.011(3) 0.018(3) 0.009(4)
C10 0.117(6) 0.105(6) 0.098(6) 0.035(4) 0.001(5) 0.004(5)
C24 0.116(5) 0.086(5) 0.088(5) -0.008(4) 0.008(4) -0.019(4)
F1E 0.144(12) 0.161(14) 0.154(17) -0.015(10) -0.048(11) 0.025(10)
F1F 0.151(14) 0.128(12) 0.29(3) -0.098(16) -0.043(16) 0.034(10)
C13 0.175(9) 0.188(10) 0.104(7) -0.033(7) 0.078(6) 0.034(8)
B1 0.130(8) 0.109(7) 0.063(5) -0.003(5) 0.016(5) 0.019(6)
C29 0.156(8) 0.165(9) 0.092(7) 0.012(7) 0.020(6) -0.003(7)
C14 0.198(11) 0.190(11) 0.161(11) -0.037(9) 0.095(9) 0.030(9)
C30 0.175(9) 0.182(10) 0.110(8) 0.015(7) -0.014(7) 0.002(7)
N11 0.232(12) 0.234(12) 0.156(11) -0.002(9) 0.034(9) 0.004(9)
F1G 0.155(12) 0.251(19) 0.162(17) -0.019(15) 0.058(12) 0.054(13)
F1H 0.25(2) 0.36(3) 0.080(9) 0.082(13) 0.036(13) 0.08(2)
F1A 0.39(3) 0.199(13) 0.088(8) -0.037(8) 0.044(12) -0.123(16)
F1B 0.183(11) 0.201(10) 0.129(11) 0.071(8) -0.025(9) 0.013(9)
F1C 0.254(15) 0.33(2) 0.164(13) 0.084(13) 0.124(12) 0.117(15)
F1D 0.195(10) 0.131(9) 0.102(7) 0.027(6) 0.020(6) -0.010(8)
C27B 0.18(2) 0.144(11) 0.093(8) 0.014(7) 0.084(16) -0.018(13)
C28C 0.192(17) 0.172(13) 0.110(11) -0.012(9) 0.074(12) -0.060(14)
C27C 0.18(2) 0.144(11) 0.093(8) 0.014(7) 0.084(16) -0.018(13)
C28A 0.192(17) 0.172(13) 0.110(11) -0.012(9) 0.074(12) -0.060(14)
O4C 0.188(8) 0.126(5) 0.046(9) 0.008(6) 0.061(8) -0.027(6)
C28B 0.192(17) 0.172(13) 0.110(11) -0.012(9) 0.074(12) -0.060(14)
F2E 0.15(3) 0.25(4) 0.17(3) 0.04(3) 0.03(2) -0.06(3)
B2B 0.109(7) 0.082(6) 0.085(8) 0.010(6) 0.034(6) -0.003(6)
F2F 0.10(2) 0.10(2) 0.058(15) -0.015(13) 0.018(15) 0.000(16)
F2G 0.18(4) 0.16(4) 0.054(18) 0.04(2) 0.06(2) 0.11(3)
F2H 0.27(4) 0.14(3) 0.12(3) 0.03(3) 0.10(3) -0.03(3)
C27A 0.18(2) 0.144(11) 0.093(8) 0.014(7) 0.084(16) -0.018(13)
O4B 0.188(8) 0.126(5) 0.046(9) 0.008(6) 0.061(8) -0.027(6)

loop_
_atom_type_symbol
_atom_type_description
_atom_type_scat_dispersion_real
_atom_type_scat_dispersion_imag
_atom_type_scat_source
C C 0.0033 0.0016 'International Tables Vol C Tables 4.2.6.8 and 6.1.1.4'
H H 0.0000 0.0000 'International Tables Vol C Tables 4.2.6.8 and 6.1.1.4'
B B 0.0013 0.0007 'International Tables Vol C Tables 4.2.6.8 and 6.1.1.4'
F F 0.0171 0.0103 'International Tables Vol C Tables 4.2.6.8 and 6.1.1.4'
Fe Fe 0.3463 0.8444 'International Tables Vol C Tables 4.2.6.8 and 6.1.1.4'
N N 0.0061 0.0033 'International Tables Vol C Tables 4.2.6.8 and 6.1.1.4'
O O 0.0106 0.0060 'International Tables Vol C Tables 4.2.6.8 and 6.1.1.4'

loop_
_geom_angle_atom_site_label_1
_geom_angle_atom_site_label_2
_geom_angle_atom_site_label_3
_geom_angle
_geom_angle_site_symmetry_1
_geom_angle_site_symmetry_3
_geom_angle_publ_flag
N3 Fe1 N10 120.47(18) . . ?
N3 Fe1 N8 159.21(19) . . ?
N3 Fe1 N6 94.28(17) . . ?
N3 Fe1 N1 72.83(18) . . ?
N3 Fe1 N5 73.00(19) . . ?
N10 Fe1 N6 145.14(18) . . ?
N10 Fe1 N1 97.6(2) . . ?
N8 Fe1 N10 72.88(18) . . ?
N8 Fe1 N6 73.05(18) . . ?
N8 Fe1 N1 90.32(17) . . ?
N8 Fe1 N5 124.32(18) . . ?
N1 Fe1 N6 89.7(2) . . ?
N5 Fe1 N10 94.6(2) . . ?
N5 Fe1 N6 98.5(2) . . ?
N5 Fe1 N1 145.32(19) . . ?
C4 N3 Fe1 120.9(4) . . ?
C4 N3 C8 119.0(5) . . ?
C8 N3 Fe1 120.0(4) . . ?
C12 O2 C13 116.3(7) . . ?
N6 N7 C18 117.2(5) . . ?
C17 N7 N6 111.9(5) . . ?
C17 N7 C18 130.7(5) . . ?
N9 N10 Fe1 115.7(4) . . ?
C25 N10 Fe1 139.5(4) . . ?
C25 N10 N9 104.5(5) . . ?
N10 N9 C22 118.6(5) . . ?
N10 N9 C23 110.3(5) . . ?
C23 N9 C22 131.1(5) . . ?
C18 N8 Fe1 120.0(4) . . ?
C18 N8 C22 119.6(5) . . ?
C22 N8 Fe1 120.3(4) . . ?
N1 N2 C4 118.2(5) . . ?
C3 N2 N1 111.6(5) . . ?
C3 N2 C4 130.2(5) . . ?
N5 N4 C8 117.9(5) . . ?
C9 N4 N5 111.5(5) . . ?
C9 N4 C8 130.5(5) . . ?
N7 N6 Fe1 115.1(4) . . ?
C15 N6 Fe1 141.2(4) . . ?
C15 N6 N7 103.5(5) . . ?
N2 N1 Fe1 114.8(4) . . ?
C1 N1 Fe1 140.4(5) . . ?
C1 N1 N2 104.3(5) . . ?
C26 O4A C27A 108.9(12) . . ?
N4 N5 Fe1 115.7(4) . . ?
C11 N5 Fe1 139.5(5) . . ?
C11 N5 N4 104.7(5) . . ?
C18 C19 H19 121.8 . . ?
C18 C19 C20 116.5(6) . . ?
C20 C19 H19 121.8 . . ?
N8 C18 N7 113.9(5) . . ?
N8 C18 C19 123.2(5) . . ?
C19 C18 N7 122.8(6) . . ?
N3 C4 N2 112.8(5) . . ?
N3 C4 C5 123.8(6) . . ?
C5 C4 N2 123.4(6) . . ?
C19 C20 C26 120.5(6) . . ?
C21 C20 C19 121.6(5) . . ?
C21 C20 C26 117.8(6) . . ?
N3 C8 N4 113.0(5) . . ?
N3 C8 C7 121.6(6) . . ?
N4 C8 C7 125.3(5) . . ?
O3 C26 O4A 128.6(8) . . ?
O3 C26 C20 124.5(8) . . ?
O3 C26 O4C 116(2) . . ?
O3 C26 O4B 115(2) . . ?
O4A C26 C20 106.5(8) . . ?
O4C C26 C20 109(2) . . ?
O4B C26 C20 121(2) . . ?
N8 C22 N9 112.2(5) . . ?
N8 C22 C21 121.2(6) . . ?
C21 C22 N9 126.6(5) . . ?
O2 C12 C6 110.9(6) . . ?
O1 C12 O2 125.1(6) . . ?
O1 C12 C6 123.9(8) . . ?
N1 C1 H1 124.1 . . ?
N1 C1 C2 111.9(6) . . ?
C2 C1 H1 124.1 . . ?
C20 C21 C22 117.8(5) . . ?
C20 C21 H21 121.1 . . ?
C22 C21 H21 121.1 . . ?
C7 C6 C12 117.8(6) . . ?
C5 C6 C12 120.5(7) . . ?
C5 C6 C7 121.7(6) . . ?
C8 C7 H7 121.3 . . ?
C6 C7 C8 117.4(6) . . ?
C6 C7 H7 121.3 . . ?
N4 C9 H9 126.7 . . ?
C10 C9 N4 106.5(7) . . ?
C10 C9 H9 126.7 . . ?
C4 C5 H5 121.8 . . ?
C6 C5 C4 116.5(6) . . ?
C6 C5 H5 121.8 . . ?
N9 C23 H23 125.7 . . ?
C24 C23 N9 108.6(6) . . ?
C24 C23 H23 125.7 . . ?
N7 C17 H17 126.4 . . ?
N7 C17 C16 107.2(6) . . ?
C16 C17 H17 126.4 . . ?
N10 C25 H25 124.1 . . ?
N10 C25 C24 111.9(6) . . ?
C24 C25 H25 124.1 . . ?
N2 C3 H3 126.8 . . ?
N2 C3 C2 106.3(6) . . ?
C2 C3 H3 126.8 . . ?
C1 C2 H2 127.0 . . ?
C3 C2 C1 106.0(7) . . ?
C3 C2 H2 127.0 . . ?
N5 C11 H11 124.4 . . ?
N5 C11 C10 111.1(7) . . ?
C10 C11 H11 124.4 . . ?
F2A B2A F2B 109.0(9) . . ?
F2A B2A F2C 109.8(9) . . ?
F2A B2A F2D 109.3(10) . . ?
F2B B2A F2C 110.0(11) . . ?
F2B B2A F2D 107.2(9) . . ?
F2D B2A F2C 111.5(9) . . ?
C17 C16 H16 127.2 . . ?
C17 C16 C15 105.7(6) . . ?
C15 C16 H16 127.2 . . ?
N6 C15 C16 111.7(6) . . ?
N6 C15 H15 124.2 . . ?
C16 C15 H15 124.2 . . ?
C9 C10 C11 106.2(7) . . ?
C9 C10 H10 126.9 . . ?
C11 C10 H10 126.9 . . ?
C23 C24 C25 104.7(6) . . ?
C23 C24 H24 127.7 . . ?
C25 C24 H24 127.7 . . ?
O2 C13 H13A 109.8 . . ?
O2 C13 H13B 109.8 . . ?
H13A C13 H13B 108.3 . . ?
C14 C13 O2 109.3(9) . . ?
C14 C13 H13A 109.8 . . ?
C14 C13 H13B 109.8 . . ?
F1E B1 F1H 105.1(11) . . ?
F1F B1 F1E 109.9(10) . . ?
F1F B1 F1H 107.7(11) . . ?
F1G B1 F1E 113.4(11) . . ?
F1G B1 F1F 112.2(12) . . ?
F1G B1 F1H 108.1(11) . . ?
F1A B1 F1B 109.4(16) . . ?
F1A B1 F1C 112.8(16) . . ?
F1A B1 F1D 104.2(10) . . ?
F1B B1 F1D 116.4(11) . . ?
F1C B1 F1B 101.6(12) . . ?
F1C B1 F1D 112.7(12) . . ?
N11 C29 C30 178.8(16) . . ?
C13 C14 H14A 109.5 . . ?
C13 C14 H14B 109.5 . . ?
C13 C14 H14C 109.5 . . ?
H14A C14 H14B 109.5 . . ?
H14A C14 H14C 109.5 . . ?
H14B C14 H14C 109.5 . . ?
C29 C30 H30A 109.5 . . ?
C29 C30 H30B 109.5 . . ?
C29 C30 H30C 109.5 . . ?
H30A C30 H30B 109.5 . . ?
H30A C30 H30C 109.5 . . ?
H30B C30 H30C 109.5 . . ?
H27A C27B H27B 111.6 . . ?
C28B C27B H27A 114.5 . . ?
C28B C27B H27B 114.5 . . ?
O4B C27B H27A 114.5 . . ?
O4B C27B H27B 114.5 . . ?
O4B C27B C28B 85(3) . . ?
H28A C28C H28B 109.5 . . ?
H28A C28C H28C 109.5 . . ?
H28B C28C H28C 109.5 . . ?
C27C C28C H28A 109.5 . . ?
C27C C28C H28B 109.5 . . ?
C27C C28C H28C 109.5 . . ?
C28C C27C H27D 108.9 . . ?
C28C C27C H27C 108.9 . . ?
H27D C27C H27C 107.8 . . ?
O4C C27C C28C 113(5) . . ?
O4C C27C H27D 108.9 . . ?
O4C C27C H27C 108.9 . . ?
H28D C28A H28E 109.5 . . ?
H28D C28A H28F 109.5 . . ?
H28E C28A H28F 109.5 . . ?
C27A C28A H28D 109.5 . . ?
C27A C28A H28E 109.5 . . ?
C27A C28A H28F 109.5 . . ?
C26 O4C C27C 124(5) . . ?
C27B C28B H28G 109.5 . . ?
C27B C28B H28H 109.5 . . ?
C27B C28B H28I 109.5 . . ?
H28G C28B H28H 109.5 . . ?
H28G C28B H28I 109.5 . . ?
H28H C28B H28I 109.5 . . ?
F2E B2B F2F 109.7(13) . . ?
F2E B2B F2G 109.3(13) . . ?
F2E B2B F2H 109.4(13) . . ?
F2F B2B F2G 110.2(13) . . ?
F2F B2B F2H 108.9(13) . . ?
F2G B2B F2H 109.3(13) . . ?
O4A C27A C28A 105.0(18) . . ?
O4A C27A H27E 110.7 . . ?
O4A C27A H27F 110.7 . . ?
C28A C27A H27E 110.7 . . ?
C28A C27A H27F 110.7 . . ?
H27E C27A H27F 108.8 . . ?
C26 O4B C27B 131(5) . . ?

loop_
_geom_bond_atom_site_label_1
_geom_bond_atom_site_label_2
_geom_bond_distance
_geom_bond_site_symmetry_2
_geom_bond_publ_flag
Fe1 N3 2.138(4) . ?
Fe1 N10 2.163(5) . ?
Fe1 N8 2.145(4) . ?
Fe1 N6 2.186(5) . ?
Fe1 N1 2.185(5) . ?
Fe1 N5 2.149(5) . ?
F2A B2A 1.360(12) . ?
N3 C4 1.323(7) . ?
N3 C8 1.341(7) . ?
O2 C12 1.306(9) . ?
O2 C13 1.478(8) . ?
N7 N6 1.362(6) . ?
N7 C18 1.418(7) . ?
N7 C17 1.335(8) . ?
N10 N9 1.354(6) . ?
N10 C25 1.319(8) . ?
N9 C22 1.405(7) . ?
N9 C23 1.367(8) . ?
N8 C18 1.324(7) . ?
N8 C22 1.343(7) . ?
N2 N1 1.355(6) . ?
N2 C4 1.412(7) . ?
N2 C3 1.353(8) . ?
N4 N5 1.368(6) . ?
N4 C8 1.384(7) . ?
N4 C9 1.359(8) . ?
O3 C26 1.182(8) . ?
N6 C15 1.327(8) . ?
O1 C12 1.195(8) . ?
F2B B2A 1.369(13) . ?
N1 C1 1.329(8) . ?
F2C B2A 1.375(14) . ?
O4A C26 1.346(10) . ?
O4A C27A 1.487(16) . ?
N5 C11 1.320(8) . ?
F2D B2A 1.369(12) . ?
C19 H19 0.9300 . ?
C19 C18 1.372(7) . ?
C19 C20 1.387(8) . ?
C4 C5 1.378(8) . ?
C20 C26 1.518(8) . ?
C20 C21 1.365(8) . ?
C8 C7 1.389(8) . ?
C26 O4C 1.356(19) . ?
C26 O4B 1.350(18) . ?
C22 C21 1.387(8) . ?
C12 C6 1.517(8) . ?
C1 H1 0.9300 . ?
C1 C2 1.368(10) . ?
C21 H21 0.9300 . ?
C6 C7 1.380(9) . ?
C6 C5 1.371(9) . ?
C7 H7 0.9300 . ?
C9 H9 0.9300 . ?
C9 C10 1.350(10) . ?
C5 H5 0.9300 . ?
C23 H23 0.9300 . ?
C23 C24 1.319(10) . ?
C17 H17 0.9300 . ?
C17 C16 1.343(9) . ?
C25 H25 0.9300 . ?
C25 C24 1.407(10) . ?
C3 H3 0.9300 . ?
C3 C2 1.363(9) . ?
C2 H2 0.9300 . ?
C11 H11 0.9300 . ?
C11 C10 1.400(10) . ?
C16 H16 0.9300 . ?
C16 C15 1.379(9) . ?
C15 H15 0.9300 . ?
C10 H10 0.9300 . ?
C24 H24 0.9300 . ?
F1E B1 1.368(14) . ?
F1F B1 1.344(13) . ?
C13 H13A 0.9700 . ?
C13 H13B 0.9700 . ?
C13 C14 1.426(14) . ?
B1 F1G 1.326(13) . ?
B1 F1H 1.382(14) . ?
B1 F1A 1.267(16) . ?
B1 F1B 1.302(13) . ?
B1 F1C 1.294(14) . ?
B1 F1D 1.350(14) . ?
C29 C30 1.428(13) . ?
C29 N11 1.109(13) . ?
C14 H14A 0.9600 . ?
C14 H14B 0.9600 . ?
C14 H14C 0.9600 . ?
C30 H30A 0.9600 . ?
C30 H30B 0.9600 . ?
C30 H30C 0.9600 . ?
C27B H27A 0.9700 . ?
C27B H27B 0.9700 . ?
C27B C28B 1.54(2) . ?
C27B O4B 1.49(2) . ?
C28C H28A 0.9600 . ?
C28C H28B 0.9600 . ?
C28C H28C 0.9600 . ?
C28C C27C 1.540(10) . ?
C27C H27D 0.9700 . ?
C27C H27C 0.9700 . ?
C27C O4C 1.49(2) . ?
C28A H28D 0.9600 . ?
C28A H28E 0.9600 . ?
C28A H28F 0.9600 . ?
C28A C27A 1.54(2) . ?
C28B H28G 0.9600 . ?
C28B H28H 0.9600 . ?
C28B H28I 0.9600 . ?
F2E B2B 1.34(2) . ?
B2B F2F 1.35(2) . ?
B2B F2G 1.35(2) . ?
B2B F2H 1.35(2) . ?
C27A H27E 0.9700 . ?
C27A H27F 0.9700 . ?

loop_
_geom_torsion_atom_site_label_1
_geom_torsion_atom_site_label_2
_geom_torsion_atom_site_label_3
_geom_torsion_atom_site_label_4
_geom_torsion
_geom_torsion_site_symmetry_1
_geom_torsion_site_symmetry_2
_geom_torsion_site_symmetry_3
_geom_torsion_site_symmetry_4
_geom_torsion_publ_flag
Fe1 N3 C4 N2 -3.5(6) . . . . ?
Fe1 N3 C4 C5 177.4(5) . . . . ?
Fe1 N3 C8 N4 2.3(6) . . . . ?
Fe1 N3 C8 C7 -175.6(4) . . . . ?
Fe1 N10 N9 C22 -5.2(6) . . . . ?
Fe1 N10 N9 C23 174.5(4) . . . . ?
Fe1 N10 C25 C24 -172.7(5) . . . . ?
Fe1 N8 C18 N7 -5.1(6) . . . . ?
Fe1 N8 C18 C19 173.5(4) . . . . ?
Fe1 N8 C22 N9 3.8(6) . . . . ?
Fe1 N8 C22 C21 -175.6(4) . . . . ?
Fe1 N6 C15 C16 176.3(5) . . . . ?
Fe1 N1 C1 C2 170.3(6) . . . . ?
Fe1 N5 C11 C10 -177.1(5) . . . . ?
N3 C4 C5 C6 -2.0(9) . . . . ?
N3 C8 C7 C6 -1.6(8) . . . . ?
O2 C12 C6 C7 -176.5(6) . . . . ?
O2 C12 C6 C5 1.5(9) . . . . ?
N7 N6 C15 C16 0.7(7) . . . . ?
N7 C17 C16 C15 0.3(8) . . . . ?
N10 N9 C22 N8 1.0(7) . . . . ?
N10 N9 C22 C21 -179.6(5) . . . . ?
N10 N9 C23 C24 0.5(7) . . . . ?
N10 C25 C24 C23 -0.5(9) . . . . ?
N9 N10 C25 C24 0.8(8) . . . . ?
N9 C22 C21 C20 -177.3(5) . . . . ?
N9 C23 C24 C25 0.0(8) . . . . ?
N8 C22 C21 C20 2.0(9) . . . . ?
N2 N1 C1 C2 -0.2(8) . . . . ?
N2 C4 C5 C6 179.0(5) . . . . ?
N2 C3 C2 C1 -0.3(9) . . . . ?
N4 N5 C11 C10 -0.5(8) . . . . ?
N4 C8 C7 C6 -179.2(5) . . . . ?
N4 C9 C10 C11 -0.8(8) . . . . ?
O3 C26 O4C C27C 39(8) . . . . ?
O3 C26 O4B C27B 23(10) . . . . ?
N6 N7 C18 N8 -1.6(7) . . . . ?
N6 N7 C18 C19 179.7(5) . . . . ?
N6 N7 C17 C16 0.1(8) . . . . ?
O1 C12 C6 C7 2.9(10) . . . . ?
O1 C12 C6 C5 -179.1(6) . . . . ?
N1 N2 C4 N3 -2.3(8) . . . . ?
N1 N2 C4 C5 176.8(6) . . . . ?
N1 N2 C3 C2 0.2(8) . . . . ?
N1 C1 C2 C3 0.3(10) . . . . ?
N5 N4 C8 N3 2.3(7) . . . . ?
N5 N4 C8 C7 -179.9(5) . . . . ?
N5 N4 C9 C10 0.5(8) . . . . ?
N5 C11 C10 C9 0.9(9) . . . . ?
C19 C20 C26 O3 -171.3(7) . . . . ?
C19 C20 C26 O4A 1.6(15) . . . . ?
C19 C20 C26 O4C 45(3) . . . . ?
C19 C20 C26 O4B 9(4) . . . . ?
C19 C20 C21 C22 -2.4(9) . . . . ?
C18 N7 N6 Fe1 7.3(6) . . . . ?
C18 N7 N6 C15 -175.7(5) . . . . ?
C18 N7 C17 C16 174.5(6) . . . . ?
C18 N8 C22 N9 179.7(5) . . . . ?
C18 N8 C22 C21 0.2(8) . . . . ?
C18 C19 C20 C26 -178.0(6) . . . . ?
C18 C19 C20 C21 0.4(9) . . . . ?
C4 N3 C8 N4 179.1(5) . . . . ?
C4 N3 C8 C7 1.2(8) . . . . ?
C4 N2 N1 Fe1 6.6(7) . . . . ?
C4 N2 N1 C1 179.9(5) . . . . ?
C4 N2 C3 C2 -179.7(6) . . . . ?
C20 C19 C18 N7 -179.5(5) . . . . ?
C20 C19 C18 N8 2.0(9) . . . . ?
C20 C26 O4C C27C -174(6) . . . . ?
C20 C26 O4B C27B -157(7) . . . . ?
C8 N3 C4 N2 179.7(5) . . . . ?
C8 N3 C4 C5 0.6(9) . . . . ?
C8 N4 N5 Fe1 -5.7(6) . . . . ?
C8 N4 N5 C11 176.7(5) . . . . ?
C8 N4 C9 C10 -175.6(6) . . . . ?
C26 O4A C27A C28A 171.0(18) . . . . ?
C26 C20 C21 C22 176.2(5) . . . . ?
C22 N9 C23 C24 -179.9(6) . . . . ?
C22 N8 C18 N7 179.0(5) . . . . ?
C22 N8 C18 C19 -2.4(9) . . . . ?
C12 O2 C13 C14 -176.7(9) . . . . ?
C12 C6 C7 C8 178.0(5) . . . . ?
C12 C6 C5 C4 -176.3(6) . . . . ?
C21 C20 C26 O3 10.1(10) . . . . ?
C21 C20 C26 O4A -177.0(14) . . . . ?
C21 C20 C26 O4C -133(3) . . . . ?
C21 C20 C26 O4B -170(4) . . . . ?
C7 C6 C5 C4 1.6(9) . . . . ?
C9 N4 N5 Fe1 177.5(4) . . . . ?
C9 N4 N5 C11 0.0(7) . . . . ?
C9 N4 C8 N3 178.3(6) . . . . ?
C9 N4 C8 C7 -3.9(10) . . . . ?
C5 C6 C7 C8 0.1(9) . . . . ?
C23 N9 C22 N8 -178.6(6) . . . . ?
C23 N9 C22 C21 0.8(10) . . . . ?
C17 N7 N6 Fe1 -177.5(4) . . . . ?
C17 N7 N6 C15 -0.5(7) . . . . ?
C17 N7 C18 N8 -175.8(6) . . . . ?
C17 N7 C18 C19 5.5(10) . . . . ?
C17 C16 C15 N6 -0.7(9) . . . . ?
C25 N10 N9 C22 179.6(5) . . . . ?
C25 N10 N9 C23 -0.8(7) . . . . ?
C3 N2 N1 Fe1 -173.3(4) . . . . ?
C3 N2 N1 C1 0.0(7) . . . . ?
C3 N2 C4 N3 177.6(6) . . . . ?
C3 N2 C4 C5 -3.2(10) . . . . ?
C13 O2 C12 O1 -4.7(11) . . . . ?
C13 O2 C12 C6 174.7(7) . . . . ?
C28C C27C O4C C26 -155(7) . . . . ?
C28B C27B O4B C26 -145(8) . . . . ?
C27A O4A C26 O3 -13(3) . . . . ?
C27A O4A C26 C20 174.6(18) . . . . ?
